data_2010018
loop_
_publ_author_name
'Norman C. Baenziger'
'Larry Grout'
'Lee S. Martinson'
'John W. Schweitzer'

_publ_contact_author
; Norman C. Baenziger
  Department of Chemistry,
  University of Iowa,
  Iowa City,
  Iowa 52242,
  USA
;
_publ_section_title
;
 BaCoS~2~
;
_journal_issue 9
_journal_name_full 'Acta Crystallographica Section C'
_journal_page_first 1375
_journal_page_last 1377
_journal_paper_doi 10.1107/S0108270194003707
_journal_volume 50
_journal_year 1994
_chemical_formula_sum 'Ba Co S2'
_chemical_formula_weight 260.40
_space_group_IT_number 7
_symmetry_cell_setting monoclinic
_symmetry_space_group_name_Hall 'P -2yac'
_symmetry_space_group_name_H-M 'P 1 n 1'
_atom_type_scat_source IntTabIV
_cell_angle_alpha 90
_cell_angle_beta 90.43(4)
_cell_angle_gamma 90
_cell_formula_units_Z 2
_cell_length_a 4.573(3)
_cell_length_b 8.937(2)
_cell_length_c 4.570(2)
_cell_measurement_reflns_used 21
_cell_measurement_temperature 295
_cell_measurement_theta_max 23.3
_cell_measurement_theta_min 20
_cell_volume 186.77(15)
_computing_cell_refinement 'CAD4 Software (Enraf-Nonius, 1989)'
_computing_data_collection 'CAD4 Software (Enraf-Nonius, 1989)'
_computing_data_reduction 'SDP/MolEN (Enraf Nonius)'
_computing_molecular_graphics 'SDP/MolEN (Enraf Nonius)'
_computing_publication_material 'SDP/MolEN (Enraf Nonius)'
_computing_structure_refinement 'SDP/MolEN (Enraf Nonius)'
_computing_structure_solution 'SDP/MolEN (Enraf Nonius)'
_diffrn_measurement_device 'Enraf-Nonius CAD4'
_diffrn_measurement_method 'profile data from \q-2\q scans'
_diffrn_radiation_type MoK\a
_diffrn_radiation_wavelength 0.71073
_diffrn_reflns_av_R_equivalents 0.022
_diffrn_reflns_limit_h_max 5
_diffrn_reflns_limit_h_min -5
_diffrn_reflns_limit_k_max 10
_diffrn_reflns_limit_k_min -10
_diffrn_reflns_limit_l_max 5
_diffrn_reflns_limit_l_min -5
_diffrn_reflns_number 1316
_diffrn_reflns_theta_max 25
_diffrn_standards_decay_% <0.4
_diffrn_standards_interval_time '60 min'
_diffrn_standards_number 3
_exptl_absorpt_coefficient_mu 15.79
_exptl_absorpt_correction_T_max 0.665
_exptl_absorpt_correction_T_min 0.247
_exptl_absorpt_correction_type ' analytical method of Templeton & Templeton (1973)'
_exptl_crystal_colour black
_exptl_crystal_density_diffrn 4.632
_exptl_crystal_description 'square platelet'
_exptl_crystal_size_max 0.12
_exptl_crystal_size_mid 0.12
_exptl_crystal_size_min 0.026
_refine_diff_density_max 1.3
_refine_diff_density_min -1.2
_refine_ls_extinction_coef 5.0E-7(1)
_refine_ls_extinction_method 'correction = F~c~[1/(1+gI~c~)]'
_refine_ls_goodness_of_fit_obs 1.062
_refine_ls_number_parameters 35
_refine_ls_number_reflns 285
_refine_ls_R_factor_obs 0.021
_refine_ls_shift/esd_max 0.11
_refine_ls_structure_factor_coef F
_refine_ls_weighting_details 'w = 1/[\s^2^(F)+(0.01F)^2^+ 1.0]'
_refine_ls_weighting_scheme calc
_refine_ls_wR_factor_obs 0.025
_reflns_number_observed 292
_reflns_number_total 358
_reflns_observed_criterion I>3\s
_cod_data_source_file br1068.cif
_cod_data_source_block bacos2
_cod_depositor_comments
;
The following automatic conversions were performed:

'_refine_ls_weighting_scheme' value 'calc w = 1/[\s^2^(F)+(0.01F)^2^+
1.0]' was changed to 'calc'. New tag '_refine_ls_weighting_details'
was created. The value of the new tag was set to 'w =
1/[\s^2^(F)+(0.01F)^2^+ 1.0]'.

Automatic conversion script
Id: cif_fix_values 3143 2015-03-26 13:38:13Z robertas 
;
_cod_original_cell_volume 186.8(2)
_cod_original_sg_symbol_H-M 'P 2/n'
_cod_original_formula_sum 'Ba1 Co1 S2'
_cod_database_code 2010018

loop_
_symmetry_equiv_pos_as_xyz
x,y,z
1/2+x,-y,1/2+z

loop_
_atom_site_aniso_label
_atom_site_aniso_U_11
_atom_site_aniso_U_22
_atom_site_aniso_U_33
_atom_site_aniso_U_12
_atom_site_aniso_U_13
_atom_site_aniso_U_23
Ba 0.0154(2) 0.0092(3) 0.0154(2) 0.0 -0.0011(2) 0.0
Co 0.0204(5) 0.0062(6) 0.0203(5) 0.0 -0.0018(5) 0.0
S(1) 0.0180(8) 0.0070(10) 0.0183(8) 0.0 -0.0011(8) 0.0
S(2) 0.0370(10) 0.0180(10) 0.0370(10) 0.0 -0.0130(10) 0.0

loop_
_atom_site_label
_atom_site_fract_x
_atom_site_fract_y
_atom_site_fract_z
_atom_site_U_iso_or_equiv
Ba 0.7500 0.19760(10) 0.7500 0.0133(11)
Co 0.7500 0.5938(2) 0.7500 0.0157(3)
S(1) 0.7500 0.8490(3) 0.7500 0.0146(5)
S(2) 0.7500 0.5000 0.2500 0.0305(6)

loop_
_geom_angle_atom_site_label_1
_geom_angle_atom_site_label_2
_geom_angle_atom_site_label_3
_geom_angle_site_symmetry_1
_geom_angle_site_symmetry_2
_geom_angle_site_symmetry_3
_geom_angle
Co Ba S(1) 1_555 1_555 1_545 180.00
Co Ba S(1) 2_464 1_555 1_545 120.07(7)
Co Ba S(1) 2_465 1_555 1_545 119.88(7)
Co Ba S(1) 2_564 1_555 1_545 119.08(7)
Co Ba S(1) 2_565 1_555 1_545 120.06(7)
S(1) Ba S(1) 1_545 1_555 2_464 82.63(4)
S(1) Ba S(1) 1_545 1_555 2_465 82.68(4)
S(1) Ba S(1) 1_545 1_555 2_564 82.68(4)
S(1) Ba S(1) 1_545 1_555 2_565 82.63(4)
S(1) Ba S(1) 2_464 1_555 2_465 89.03(9)
S(1) Ba S(1) 2_464 1_555 2_564 89.10(9)
S(1) Ba S(1) 2_464 1_555 2_565 165.26(4)
S(1) Ba S(1) 2_465 1_555 2_564 165.37(6)
S(1) Ba S(1) 2_465 1_555 2_565 89.10(9)
S(1) Ba S(1) 2_564 1_555 2_565 89.03(9)
Ba Co S(2) 1_555 1_555 1_555 69.85(9)
Ba Co S(2) 1_555 1_555 1_556 69.85(9)
Ba Co S(2) 1_555 1_555 2_465 69.87(8)
Ba Co S(2) 1_555 1_555 2_565 69.87(8)
S(1) Co S(2) 1_555 1_555 2_465 110.13(3)
S(1) Co S(2) 1_555 1_555 2_565 110.13(3)
S(2) Co S(2) 1_555 1_555 1_556 139.71(6)
S(2) Co S(2) 1_555 1_555 2_465 83.57(2)
S(2) Co S(2) 1_555 1_555 2_565 82.81(2)
S(2) Co S(2) 1_556 1_555 2_465 82.81(2)
S(2) Co S(2) 1_556 1_555 2_565 83.57(2)
S(2) Co S(2) 2_465 1_555 2_565 139.73(6)
Ba S(1) Co 1_565 1_555 1_565 180.0
Ba S(1) Ba 1_565 1_555 2_464 97.37(4)
Ba S(1) Ba 1_565 1_555 2_465 97.31(4)
Ba S(1) Ba 1_565 1_555 2_564 97.31(4)
Ba S(1) Ba 1_565 1_555 2_565 97.37(4)
Co S(1) Ba 1_555 1_555 2_464 82.63(4)
Co S(1) Ba 1_555 1_555 2_465 82.68(4)
Co S(1) Ba 1_555 1_555 2_564 82.68(4)
Co S(1) Ba 1_555 1_555 2_565 82.63(4)
Ba S(1) Ba 2_464 1_555 2_465 89.030(10)
Ba S(1) Ba 2_464 1_555 2_564 89.100(10)
Ba S(1) Ba 2_464 1_555 2_565 165.26(8)
Ba S(1) Ba 2_465 1_555 2_564 165.27(8)
Ba S(1) Ba 2_465 1_555 2_565 89.100(10)
Ba S(1) Ba 2_564 1_555 2_565 89.030(10)
Co S(2) Co 1_554 1_555 1_555 139.71(4)
Co S(2) Co 1_554 1_555 2_464 97.190(10)
Co S(2) Co 1_554 1_555 2_564 96.430(10)
Co S(2) Co 1_555 1_555 2_464 96.430(10)
Co S(2) Co 1_555 1_555 2_564 97.190(10)
Co S(2) Co 2_464 1_555 2_564 139.73(4)

loop_
_geom_bond_atom_site_label_1
_geom_bond_atom_site_label_2
_geom_bond_site_symmetry_1
_geom_bond_site_symmetry_2
_geom_bond_distance
Ba Co 1_555 1_555 3.5410(10)
Ba S(1) 1_555 1_545 3.115(2)
Ba S(1) 1_555 2_464 3.247(3)
Ba S(1) 1_555 2_465 3.271(3)
Ba S(1) 1_555 2_564 3.271(3)
Ba S(1) 1_555 2_565 3.247(3)
Co S(1) 1_555 1_555 2.281(3)
Co S(2) 1_555 1_555 2.4340(10)
Co S(2) 1_555 1_556 2.4340(10)
Co S(2) 1_555 2_465 2.4350(10)
Co S(2) 1_555 2_565 2.4350(10)
